data_2220303
loop_
_publ_author_name
'Wang, Jian-Gang'
'Huang, Li-Hua'
'Jian, Fang-Fang'

_publ_section_title
;
 <i>N</i>-[(<i>Z</i>)-3-(4-Chlorobenzoyl)-1,3-thiazolidin-2-ylidene]cyanamide
;
_journal_coeditor_code PK2128
_journal_issue 12
_journal_name_full 'Acta Crystallographica Section E'
_journal_page_first o2321
_journal_paper_doi 10.1107/S1600536808036568
_journal_volume 64
_journal_year 2008
_chemical_formula_iupac 'C11 H8 Cl N3 O S'
_chemical_formula_moiety 'C11 H8 Cl N3 O S'
_chemical_formula_sum 'C11 H8 Cl N3 O S'
_chemical_formula_weight 265.72
_chemical_name_systematic
;
N-[(<i>Z</i>)-3-(4-Chlorobenzoyl)-1,3-thiazolidin-2-ylidene]cyanamide
;
_space_group_IT_number 14
_symmetry_cell_setting monoclinic
_symmetry_space_group_name_Hall '-P 2ybc'
_symmetry_space_group_name_H-M 'P 1 21/c 1'
_atom_sites_solution_hydrogens geom
_atom_sites_solution_primary direct
_atom_sites_solution_secondary difmap
_audit_creation_method SHELXL-97
_cell_angle_alpha 90.00
_cell_angle_beta 112.76(3)
_cell_angle_gamma 90.00
_cell_formula_units_Z 4
_cell_length_a 16.442(3)
_cell_length_b 5.6798(11)
_cell_length_c 13.313(3)
_cell_measurement_reflns_used 1021
_cell_measurement_temperature 293(2)
_cell_measurement_theta_max 26.41
_cell_measurement_theta_min 2.91
_cell_volume 1146.5(5)
_computing_cell_refinement 'SAINT (Bruker, 2001)'
_computing_data_collection 'SMART (Bruker, 2001)'
_computing_data_reduction 'SAINT (Bruker, 2001)'
_computing_molecular_graphics 'SHELXTL (Sheldrick, 2008)'
_computing_publication_material 'SHELXTL (Sheldrick, 2008)'
_computing_structure_refinement 'SHELXL97 (Sheldrick, 2008)'
_computing_structure_solution 'SHELXS97 (Sheldrick, 2008)'
_diffrn_ambient_temperature 293(2)
_diffrn_measured_fraction_theta_full 0.999
_diffrn_measured_fraction_theta_max 0.999
_diffrn_measurement_device_type 'Bruker SMART CCD area-detector'
_diffrn_measurement_method '\f and \w'
_diffrn_radiation_monochromator graphite
_diffrn_radiation_source 'fine-focus sealed tube'
_diffrn_radiation_type MoK\a
_diffrn_radiation_wavelength 0.71073
_diffrn_reflns_av_R_equivalents 0.0297
_diffrn_reflns_av_sigmaI/netI 0.0270
_diffrn_reflns_limit_h_max 19
_diffrn_reflns_limit_h_min -19
_diffrn_reflns_limit_k_max 6
_diffrn_reflns_limit_k_min -6
_diffrn_reflns_limit_l_max 15
_diffrn_reflns_limit_l_min -15
_diffrn_reflns_number 8343
_diffrn_reflns_theta_full 25.00
_diffrn_reflns_theta_max 25.00
_diffrn_reflns_theta_min 3.06
_diffrn_standards_number 0
_exptl_absorpt_coefficient_mu 0.500
_exptl_absorpt_correction_type none
_exptl_crystal_colour colorless
_exptl_crystal_density_diffrn 1.539
_exptl_crystal_density_method 'not measured'
_exptl_crystal_description block
_exptl_crystal_F_000 544
_exptl_crystal_size_max 0.34
_exptl_crystal_size_mid 0.21
_exptl_crystal_size_min 0.15
_refine_diff_density_max 0.207
_refine_diff_density_min -0.221
_refine_ls_extinction_coef 0.031(2)
_refine_ls_extinction_expression Fc^*^=kFc[1+0.001xFc^2^\l^3^/sin(2\q)]^-1/4^
_refine_ls_extinction_method 'SHELXL97 (Sheldrick, 2008)'
_refine_ls_goodness_of_fit_ref 1.134
_refine_ls_hydrogen_treatment constr
_refine_ls_matrix_type full
_refine_ls_number_parameters 155
_refine_ls_number_reflns 2016
_refine_ls_number_restraints 0
_refine_ls_restrained_S_all 1.134
_refine_ls_R_factor_all 0.0274
_refine_ls_R_factor_gt 0.0261
_refine_ls_shift/su_max 0.000
_refine_ls_shift/su_mean 0.000
_refine_ls_structure_factor_coef Fsqd
_refine_ls_weighting_details 'calc w=1/[\s^2^(Fo^2^)+(0.017P)^2^+0.7287P] where P=(Fo^2^+2Fc^2^)/3'
_refine_ls_weighting_scheme calc
_refine_ls_wR_factor_gt 0.0656
_refine_ls_wR_factor_ref 0.0664
_reflns_number_gt 1915
_reflns_number_total 2016
_reflns_threshold_expression I>2\s(I)
_cod_data_source_file pk2128.cif
_cod_data_source_block I
_cod_depositor_comments
;
The following automatic conversions were performed:
'_symmetry_cell_setting' value 'Monoclinic' changed to 'monoclinic'
according to '/home/saulius/struct/CIF-dictionaries/cif_core.dic'
dictionary named 'cif_core.dic' version 2.4.1 from 2010-06-29.

Automatic conversion script
Id: cif_fix_enum 1527 2010-12-29 10:47:43Z saulius 

The following automatic conversions were performed:

'_symmetry_cell_setting' value 'Monoclinic' changed to 'monoclinic'
according to /home/saulius/struct/CIF-dictionaries/cif_core.dic
dictionary named 'cif_core.dic' version 2.4.1 from 2010-06-29.

Automatic conversion script
Id: cif_fix_values 1715 2011-07-08 13:25:40Z adriana 
;
_cod_original_sg_symbol_H-M 'P 21/c'
_cod_database_code 2220303
_cod_database_fobs_code 2220303

loop_
_symmetry_equiv_pos_as_xyz
'x, y, z'
'-x, y+1/2, -z+1/2'
'-x, -y, -z'
'x, -y-1/2, z-1/2'

loop_
_atom_site_type_symbol
_atom_site_label
_atom_site_fract_x
_atom_site_fract_y
_atom_site_fract_z
_atom_site_U_iso_or_equiv
_atom_site_adp_type
_atom_site_calc_flag
_atom_site_refinement_flags
_atom_site_occupancy
S S1 0.07965(3) 0.52934(7) 0.33331(3) 0.02469(14) Uani d . 1
Cl Cl1 0.46689(3) 0.71315(8) 0.06338(3) 0.03512(15) Uani d . 1
O O1 0.27367(8) 1.17756(19) 0.37317(10) 0.0302(3) Uani d . 1
N N2 0.16368(9) 0.5912(2) 0.19639(11) 0.0244(3) Uani d . 1
C C3 0.40564(10) 0.7898(3) 0.13961(12) 0.0229(3) Uani d . 1
N N1 0.20390(8) 0.8283(2) 0.35254(10) 0.0216(3) Uani d . 1
C C10 0.15500(10) 0.6503(3) 0.28595(12) 0.0201(3) Uani d . 1
C C4 0.40148(10) 0.6326(3) 0.21690(12) 0.0232(3) Uani d . 1
H H4A 0.4315 0.4901 0.2281 0.028 Uiso calc R 1
N N3 0.08333(10) 0.2509(3) 0.08619(14) 0.0426(4) Uani d . 1
C C7 0.26182(10) 0.9843(3) 0.33103(12) 0.0220(3) Uani d . 1
C C6 0.30963(9) 0.9060(3) 0.26219(12) 0.0197(3) Uani d . 1
C C8 0.16984(11) 0.9017(3) 0.43566(13) 0.0263(4) Uani d . 1
H H8A 0.1270 1.0272 0.4077 0.032 Uiso calc R 1
H H8B 0.2176 0.9574 0.5007 0.032 Uiso calc R 1
C C1 0.31667(10) 1.0641(3) 0.18625(13) 0.0227(3) Uani d . 1
H H1A 0.2896 1.2106 0.1779 0.027 Uiso calc R 1
C C9 0.12728(11) 0.6865(3) 0.46101(13) 0.0268(4) Uani d . 1
H H9A 0.0820 0.7312 0.4872 0.032 Uiso calc R 1
H H9B 0.1708 0.5901 0.5158 0.032 Uiso calc R 1
C C11 0.11795(11) 0.4075(3) 0.14112(14) 0.0275(4) Uani d . 1
C C5 0.35225(10) 0.6895(3) 0.27740(12) 0.0222(3) Uani d . 1
H H5A 0.3477 0.5833 0.3281 0.027 Uiso calc R 1
C C2 0.36370(10) 1.0057(3) 0.12284(13) 0.0244(3) Uani d . 1
H H2B 0.3669 1.1093 0.0704 0.029 Uiso calc R 1

loop_
_atom_site_aniso_label
_atom_site_aniso_U_11
_atom_site_aniso_U_22
_atom_site_aniso_U_33
_atom_site_aniso_U_12
_atom_site_aniso_U_13
_atom_site_aniso_U_23
S1 0.0224(2) 0.0236(2) 0.0314(2) -0.00304(16) 0.01415(17) 0.00002(16)
Cl1 0.0368(3) 0.0412(3) 0.0340(2) 0.00200(19) 0.02096(19) -0.00607(19)
O1 0.0369(7) 0.0210(6) 0.0374(7) -0.0065(5) 0.0194(5) -0.0072(5)
N2 0.0252(7) 0.0244(7) 0.0252(7) -0.0060(6) 0.0115(6) -0.0039(6)
C3 0.0187(7) 0.0266(8) 0.0226(8) -0.0038(6) 0.0071(6) -0.0060(6)
N1 0.0246(7) 0.0207(7) 0.0217(6) -0.0036(5) 0.0114(5) -0.0012(5)
C10 0.0185(7) 0.0167(7) 0.0243(8) 0.0018(6) 0.0075(6) 0.0039(6)
C4 0.0194(8) 0.0190(7) 0.0273(8) 0.0006(6) 0.0047(6) -0.0016(6)
N3 0.0337(8) 0.0427(10) 0.0586(11) -0.0120(8) 0.0257(8) -0.0256(9)
C7 0.0218(8) 0.0201(8) 0.0229(8) -0.0012(6) 0.0072(6) 0.0024(6)
C6 0.0171(7) 0.0187(7) 0.0219(7) -0.0047(6) 0.0062(6) -0.0019(6)
C8 0.0293(8) 0.0284(8) 0.0244(8) -0.0013(7) 0.0140(7) -0.0026(7)
C1 0.0209(8) 0.0171(7) 0.0289(8) -0.0013(6) 0.0082(6) 0.0017(6)
C9 0.0248(8) 0.0326(9) 0.0236(8) -0.0002(7) 0.0101(7) 0.0028(7)
C11 0.0230(8) 0.0303(9) 0.0348(9) -0.0025(7) 0.0172(7) -0.0056(8)
C5 0.0226(8) 0.0192(8) 0.0227(8) -0.0029(6) 0.0064(6) 0.0022(6)
C2 0.0242(8) 0.0248(8) 0.0245(8) -0.0030(7) 0.0099(6) 0.0040(7)

loop_
_atom_type_symbol
_atom_type_description
_atom_type_scat_dispersion_real
_atom_type_scat_dispersion_imag
_atom_type_scat_source
C C 0.0033 0.0016 'International Tables Vol C Tables 4.2.6.8 and 6.1.1.4'
H H 0.0000 0.0000 'International Tables Vol C Tables 4.2.6.8 and 6.1.1.4'
N N 0.0061 0.0033 'International Tables Vol C Tables 4.2.6.8 and 6.1.1.4'
O O 0.0106 0.0060 'International Tables Vol C Tables 4.2.6.8 and 6.1.1.4'
S S 0.1246 0.1234 'International Tables Vol C Tables 4.2.6.8 and 6.1.1.4'
Cl Cl 0.1484 0.1585 'International Tables Vol C Tables 4.2.6.8 and 6.1.1.4'

loop_
_geom_angle_atom_site_label_1
_geom_angle_atom_site_label_2
_geom_angle_atom_site_label_3
_geom_angle
C10 S1 C9 92.05(8)
C10 N2 C11 118.14(14)
C2 C3 C4 121.83(14)
C2 C3 Cl1 119.55(12)
C4 C3 Cl1 118.61(12)
C10 N1 C7 127.01(13)
C10 N1 C8 113.06(12)
C7 N1 C8 117.11(13)
N2 C10 N1 122.40(14)
N2 C10 S1 125.37(12)
N1 C10 S1 112.17(11)
C5 C4 C3 119.40(14)
C5 C4 H4A 120.3
C3 C4 H4A 120.3
O1 C7 N1 118.36(14)
O1 C7 C6 121.78(14)
N1 C7 C6 119.80(13)
C1 C6 C5 119.87(14)
C1 C6 C7 117.87(14)
C5 C6 C7 122.08(14)
N1 C8 C9 106.32(13)
N1 C8 H8A 110.5
C9 C8 H8A 110.5
N1 C8 H8B 110.5
C9 C8 H8B 110.5
H8A C8 H8B 108.7
C2 C1 C6 120.72(14)
C2 C1 H1A 119.6
C6 C1 H1A 119.6
C8 C9 S1 105.01(11)
C8 C9 H9A 110.7
S1 C9 H9A 110.7
C8 C9 H9B 110.7
S1 C9 H9B 110.7
H9A C9 H9B 108.8
N3 C11 N2 172.67(18)
C4 C5 C6 119.80(14)
C4 C5 H5A 120.1
C6 C5 H5A 120.1
C3 C2 C1 118.32(14)
C3 C2 H2B 120.8
C1 C2 H2B 120.8

loop_
_geom_bond_atom_site_label_1
_geom_bond_atom_site_label_2
_geom_bond_distance
S1 C10 1.7347(15)
S1 C9 1.8082(17)
Cl1 C3 1.7390(16)
O1 C7 1.2136(19)
N2 C10 1.299(2)
N2 C11 1.329(2)
C3 C2 1.382(2)
C3 C4 1.384(2)
N1 C10 1.379(2)
N1 C7 1.409(2)
N1 C8 1.4804(19)
C4 C5 1.383(2)
C4 H4A 0.9300
N3 C11 1.152(2)
C7 C6 1.488(2)
C6 C1 1.390(2)
C6 C5 1.391(2)
C8 C9 1.510(2)
C8 H8A 0.9700
C8 H8B 0.9700
C1 C2 1.388(2)
C1 H1A 0.9300
C9 H9A 0.9700
C9 H9B 0.9700
C5 H5A 0.9300
C2 H2B 0.9300

loop_
_geom_torsion_atom_site_label_1
_geom_torsion_atom_site_label_2
_geom_torsion_atom_site_label_3
_geom_torsion_atom_site_label_4
_geom_torsion
C11 N2 C10 N1 175.68(14)
C11 N2 C10 S1 -7.2(2)
C7 N1 C10 N2 6.7(2)
C8 N1 C10 N2 167.01(14)
C7 N1 C10 S1 -170.72(12)
C8 N1 C10 S1 -10.44(16)
C9 S1 C10 N2 172.92(14)
C9 S1 C10 N1 -9.73(12)
C2 C3 C4 C5 1.7(2)
Cl1 C3 C4 C5 -179.26(11)
C10 N1 C7 O1 152.51(15)
C8 N1 C7 O1 -7.1(2)
C10 N1 C7 C6 -30.2(2)
C8 N1 C7 C6 170.18(13)
O1 C7 C6 C1 -44.3(2)
N1 C7 C6 C1 138.53(15)
O1 C7 C6 C5 130.83(17)
N1 C7 C6 C5 -46.3(2)
C10 N1 C8 C9 29.96(17)
C7 N1 C8 C9 -167.65(13)
C5 C6 C1 C2 1.9(2)
C7 C6 C1 C2 177.18(14)
N1 C8 C9 S1 -34.60(15)
C10 S1 C9 C8 25.81(12)
C3 C4 C5 C6 -1.8(2)
C1 C6 C5 C4 0.0(2)
C7 C6 C5 C4 -175.00(14)
C4 C3 C2 C1 0.2(2)
Cl1 C3 C2 C1 -178.80(12)
C6 C1 C2 C3 -2.1(2)

loop_
_cod_related_entry_id
_cod_related_entry_database
_cod_related_entry_code
1 ChemSpider 24741126
